data_7116771
loop_
_publ_author_name
'M. Basile'
'D. K. Unruh'
'K. Gojdas'
'E. Flores'
'L. Streicher'
'T. Z. Forbes'

_publ_section_title
;
 Chemical controls on uranyl citrate speciation and the self-assembly of
 nanoscale macrocycles and sandwich complexes in aqueous solutions
;
_journal_name_full Chem.Commun.
_journal_page_first 5306
_journal_paper_doi 10.1039/C4cc08657K
_journal_volume 51
_journal_year 2015
_chemical_formula_moiety 'C12 H14 O20 U2, C2 H10 N2, 3(H2 O)'
_chemical_formula_sum 'C14 H30 N2 O23 U2'
_chemical_formula_weight 1070.46
_chemical_name_systematic
;
 ?
;
_space_group_IT_number 2
_symmetry_cell_setting triclinic
_symmetry_Int_Tables_number 2
_symmetry_space_group_name_Hall '-P 1'
_symmetry_space_group_name_H-M 'P -1'
_atom_sites_solution_hydrogens mixed
_atom_sites_solution_primary direct
_atom_sites_solution_secondary difmap
_audit_creation_date 2014-03-28T08:13:40-00:00
_audit_creation_method 'WinGX routine CIF_UPDATE'
_audit_update_record
;
2014-10-28 deposited with the CCDC.
2014-11-21 downloaded from the CCDC.
;
_cell_angle_alpha 97.9088(37)
_cell_angle_beta 93.7875(37)
_cell_angle_gamma 104.2937(36)
_cell_formula_units_Z 1
_cell_length_a 6.2109(8)
_cell_length_b 9.9970(13)
_cell_length_c 11.3778(15)
_cell_measurement_reflns_used 9940
_cell_measurement_temperature 210(2)
_cell_measurement_theta_max 30.42
_cell_measurement_theta_min 2.57
_cell_volume 674.38(15)
_computing_cell_refinement 'APEX2 (Bruker AXS, 2006)'
_computing_data_collection 'Collect (Nonius BV, 1997-2000)'
_computing_data_reduction 'APEX2 (Bruker AXS, 2006)'
_computing_molecular_graphics 'CrystalMaker v2.7.7'
_computing_structure_refinement 'SHELXL-2013 (Sheldrick, 2013)'
_computing_structure_solution 'SHELXS-97 (Sheldrick, 2008)'
_diffrn_ambient_temperature 210(2)
_diffrn_measured_fraction_theta_full 0.999
_diffrn_measured_fraction_theta_max 0.999
_diffrn_measurement_device_type KappaCCD
_diffrn_measurement_method 'CCD phi and omega scans'
_diffrn_radiation_monochromator graphite
_diffrn_radiation_type MoK\a
_diffrn_radiation_wavelength 0.71073
_diffrn_reflns_av_R_equivalents 0.0259
_diffrn_reflns_Laue_measured_fraction_full 0.999
_diffrn_reflns_Laue_measured_fraction_max 0.999
_diffrn_reflns_limit_h_max 8
_diffrn_reflns_limit_h_min -7
_diffrn_reflns_limit_k_max 13
_diffrn_reflns_limit_k_min -13
_diffrn_reflns_limit_l_max 14
_diffrn_reflns_limit_l_min -14
_diffrn_reflns_number 16340
_diffrn_reflns_point_group_measured_fraction_full 0.999
_diffrn_reflns_point_group_measured_fraction_max 0.999
_diffrn_reflns_theta_full 25.242
_diffrn_reflns_theta_max 27.876
_diffrn_reflns_theta_min 3.012
_exptl_absorpt_coefficient_mu 12.095
_exptl_absorpt_correction_T_max 0.7461
_exptl_absorpt_correction_T_min 0.4793
_exptl_absorpt_correction_type multi-scan
_exptl_absorpt_process_details SADABS
_exptl_crystal_colour yellow
_exptl_crystal_density_diffrn 2.636
_exptl_crystal_description blade
_exptl_crystal_F_000 496
_exptl_crystal_size_max 0.22
_exptl_crystal_size_mid 0.045
_exptl_crystal_size_min 0.02
_refine_diff_density_max 2.377
_refine_diff_density_min -0.962
_refine_diff_density_rms 0.134
_refine_ls_extinction_method none
_refine_ls_goodness_of_fit_ref 1.098
_refine_ls_hydrogen_treatment mixed
_refine_ls_matrix_type full
_refine_ls_number_parameters 230
_refine_ls_number_reflns 3222
_refine_ls_number_restraints 8
_refine_ls_restrained_S_all 1.097
_refine_ls_R_factor_all 0.023
_refine_ls_R_factor_gt 0.0217
_refine_ls_shift/su_max 0.001
_refine_ls_shift/su_mean 0
_refine_ls_structure_factor_coef Fsqd
_refine_ls_weighting_details 'w=1/[\s^2^(Fo^2^)+(0.0324P)^2^+1.1047P] where P=(Fo^2^+2Fc^2^)/3'
_refine_ls_weighting_scheme calc
_refine_ls_wR_factor_gt 0.0555
_refine_ls_wR_factor_ref 0.0561
_reflns_number_gt 3066
_reflns_number_total 3222
_reflns_threshold_expression 'I > 2\s(I)'
_cod_data_source_file c4cc08657k2.cif
_cod_data_source_block U2en
_cod_database_code 7116771
_shelx_estimated_absorpt_t_min 0.176
_shelx_estimated_absorpt_t_max 0.794
_shelxl_version_number 2013-4

loop_
_symmetry_equiv_pos_as_xyz
'x, y, z'
'-x, -y, -z'

loop_
_atom_site_label
_atom_site_type_symbol
_atom_site_fract_x
_atom_site_fract_y
_atom_site_fract_z
_atom_site_U_iso_or_equiv
_atom_site_adp_type
_atom_site_occupancy
_atom_site_calc_flag
_atom_site_disorder_assembly
_atom_site_disorder_group
U1 U 0.13730(2) 0.69535(2) 0.56818(2) 0.02687(6) Uani 1 d . .
O1 O 0.1024(5) 0.4594(3) 0.5923(2) 0.0306(6) Uani 1 d . .
O2 O -0.0909(6) 0.7055(4) 0.6537(3) 0.0391(7) Uani 1 d . .
O3 O 0.6223(5) 0.6799(3) 0.8722(3) 0.0374(7) Uani 1 d . .
O4 O 0.3702(6) 0.6958(4) 0.4857(3) 0.0397(7) Uani 1 d . .
O5 O 0.3107(5) 0.9421(3) 0.6253(3) 0.0394(7) Uani 1 d . .
O6 O 0.3608(6) 0.7081(3) 0.7447(3) 0.0391(7) Uani 1 d . .
O7 O -0.0250(5) 0.8120(3) 0.4322(3) 0.0369(7) Uani 1 d . .
O8 O 0.2409(6) 0.4549(4) 0.9724(3) 0.0422(7) Uani 1 d . .
H8 H 0.2753 0.4156 1.0278 0.063 Uiso 1 calc . .
O9 O -0.2561(6) 0.8111(3) 0.2764(3) 0.0447(8) Uani 1 d . .
O10 O -0.0320(7) 0.2606(4) 0.9274(4) 0.0614(11) Uani 1 d . .
O11 O 0.7472(6) 0.9654(4) 0.6520(3) 0.0454(8) Uani 1 d . .
C1 C -0.1579(7) 0.7495(4) 0.3399(4) 0.0314(8) Uani 1 d . .
C2 C 0.4723(7) 0.6317(4) 0.7873(4) 0.0309(8) Uani 1 d . .
C3 C 0.1774(7) 0.4081(4) 0.6927(3) 0.0277(7) Uani 1 d . .
C4 C 0.0709(7) 0.3704(4) 0.9031(4) 0.0312(8) Uani 1 d . .
C5 C 0.4255(7) 0.4803(4) 0.7328(4) 0.0304(8) Uani 1 d . .
H5A H 0.4802 0.4296 0.7912 0.037 Uiso 1 calc . .
H5B H 0.5104 0.4733 0.6636 0.037 Uiso 1 calc . .
C6 C 0.0185(7) 0.4254(4) 0.7906(4) 0.0314(8) Uani 1 d . .
H6A H 0.0255 0.525 0.8114 0.038 Uiso 1 calc . .
H6B H -0.135 0.3769 0.7574 0.038 Uiso 1 calc . .
O12 O 0.0504(14) 0.0596(8) 1.1153(7) 0.0523(17) Uani 0.5 d A 1
H12A H 0.11(2) 0.159(3) 1.132(12) 0.079 Uiso 0.5 d B 1
H12B H 0.12(2) 0.015(11) 1.053(9) 0.079 Uiso 0.5 d C 1
C7 C 0.439(2) 0.0100(15) 0.9437(12) 0.036(3) Uani 0.5 d D 1
H7A H 0.4872 -0.0394 0.874 0.044 Uiso 0.5 calc D 1
H7B H 0.2777 -0.0284 0.944 0.044 Uiso 0.5 calc D 1
N1 N 0.4878(13) 0.1615(8) 0.9369(7) 0.0380(16) Uani 0.5 d D 1
H1A H 0.4427 0.2063 1.0009 0.057 Uiso 0.5 calc D 1
H1B H 0.4147 0.1741 0.87 0.057 Uiso 0.5 calc D 1
H1C H 0.6357 0.196 0.9355 0.057 Uiso 0.5 calc D 1
C8 C 0.536(2) 0.0231(16) 0.9421(13) 0.042(3) Uani 0.5 d E 2
H8A H 0.4153 -0.017 0.8775 0.051 Uiso 0.5 calc E 2
H8B H 0.5705 0.1252 0.95 0.051 Uiso 0.5 calc E 2
N2 N 0.2629(15) 0.0255(8) 1.0854(7) 0.0425(18) Uani 0.5 d F 2
H2A H 0.2161 -0.0027 1.1533 0.064 Uiso 0.5 calc F 2
H2B H 0.1537 -0.0107 1.0251 0.064 Uiso 0.5 calc F 2
H2C H 0.297 0.1195 1.0944 0.064 Uiso 0.5 calc F 2
H5C H 0.229(10) 1.011(5) 0.635(6) 0.064 Uiso 1 d . .
H5D H 0.468(3) 0.966(7) 0.633(6) 0.064 Uiso 1 d . .
H11A H 0.800(11) 0.884(5) 0.634(6) 0.064 Uiso 1 d . .
H11B H 0.816(6) 1.016(6) 0.593(4) 0.064 Uiso 1 d . .

loop_
_atom_site_aniso_label
_atom_site_aniso_U_11
_atom_site_aniso_U_22
_atom_site_aniso_U_33
_atom_site_aniso_U_23
_atom_site_aniso_U_13
_atom_site_aniso_U_12
U1 0.02951(9) 0.02539(8) 0.02548(8) 0.00321(5) -0.00232(5) 0.00849(6)
O1 0.0390(15) 0.0276(13) 0.0239(12) 0.0047(10) -0.0093(11) 0.0092(11)
O2 0.0377(16) 0.0428(17) 0.0384(16) 0.0051(13) 0.0084(13) 0.0128(14)
O3 0.0422(17) 0.0353(16) 0.0310(14) 0.0064(12) -0.0085(12) 0.0056(13)
O4 0.0375(17) 0.0399(17) 0.0425(17) 0.0035(13) 0.0102(13) 0.0114(13)
O5 0.0376(16) 0.0258(14) 0.0502(18) -0.0001(13) -0.0070(14) 0.0062(12)
O6 0.0467(18) 0.0310(15) 0.0364(16) 0.0011(12) -0.0124(13) 0.0109(13)
O7 0.0434(17) 0.0263(14) 0.0376(16) 0.0046(12) -0.0119(13) 0.0072(12)
O8 0.0448(18) 0.0442(18) 0.0322(15) 0.0131(13) -0.0084(13) 0.0010(14)
O9 0.061(2) 0.0321(16) 0.0404(17) 0.0011(13) -0.0181(15) 0.0190(15)
O10 0.072(3) 0.044(2) 0.057(2) 0.0235(17) -0.016(2) -0.0087(18)
O11 0.0413(18) 0.0374(17) 0.058(2) 0.0122(15) 0.0072(15) 0.0090(14)
C1 0.040(2) 0.0248(18) 0.0285(18) 0.0022(14) -0.0014(16) 0.0088(16)
C2 0.035(2) 0.0310(19) 0.0260(18) 0.0065(15) 0.0005(15) 0.0064(16)
C3 0.0328(19) 0.0257(17) 0.0237(17) 0.0048(13) -0.0062(14) 0.0078(15)
C4 0.032(2) 0.034(2) 0.0287(18) 0.0067(15) -0.0004(15) 0.0104(16)
C5 0.0297(19) 0.032(2) 0.0294(19) 0.0042(15) -0.0020(15) 0.0095(15)
C6 0.0294(19) 0.035(2) 0.0301(19) 0.0071(15) -0.0014(15) 0.0094(16)
O12 0.058(5) 0.046(4) 0.048(4) 0.005(3) 0.000(3) 0.006(3)
C7 0.038(6) 0.037(6) 0.035(5) 0.005(4) 0.001(6) 0.012(6)
N1 0.038(4) 0.043(4) 0.032(4) 0.005(3) -0.005(3) 0.012(3)
C8 0.047(8) 0.040(6) 0.040(6) 0.012(4) 0.009(7) 0.008(7)
N2 0.047(5) 0.034(4) 0.040(4) 0.007(3) 0.002(3) 0.000(3)

loop_
_atom_type_symbol
_atom_type_description
_atom_type_scat_dispersion_real
_atom_type_scat_dispersion_imag
_atom_type_scat_source
C C 0.0033 0.0016 'International Tables Vol C Tables 4.2.6.8 and 6.1.1.4'
H H 0 0 'International Tables Vol C Tables 4.2.6.8 and 6.1.1.4'
N N 0.0061 0.0033 'International Tables Vol C Tables 4.2.6.8 and 6.1.1.4'
O O 0.0106 0.006 'International Tables Vol C Tables 4.2.6.8 and 6.1.1.4'
U U -9.6767 9.6646 'International Tables Vol C Tables 4.2.6.8 and 6.1.1.4'

loop_
_geom_angle_atom_site_label_1
_geom_angle_atom_site_label_2
_geom_angle_atom_site_label_3
_geom_angle
_geom_angle_site_symmetry_1
_geom_angle_site_symmetry_3
O4 U1 O2 176.72(14) . .
O4 U1 O6 90.19(14) . .
O2 U1 O6 89.13(14) . .
O4 U1 O1 91.12(13) . .
O2 U1 O1 91.80(13) . .
O6 U1 O1 75.18(10) . .
O4 U1 O7 92.46(14) . .
O2 U1 O7 86.48(14) . .
O6 U1 O7 148.84(11) . .
O1 U1 O7 135.74(10) . .
O4 U1 O5 84.65(14) . .
O2 U1 O5 92.08(14) . .
O6 U1 O5 76.25(11) . .
O1 U1 O5 151.09(10) . .
O7 U1 O5 73.11(11) . .
O1 U1 O5 139.00(10) 2_566 .
O4 U1 U1 90.76(11) . 2_566
O2 U1 U1 92.49(11) . 2_566
O6 U1 U1 109.96(8) . 2_566
O1 U1 U1 34.78(6) . 2_566
O7 U1 U1 101.04(7) . 2_566
O1 U1 U1 34.60(6) 2_566 2_566
O5 U1 U1 172.35(8) . 2_566
C3 O1 U1 128.1(2) . .
C3 O1 U1 120.6(2) . 2_566
U1 O1 U1 110.61(10) . 2_566
U1 O5 H5C 123(4) . .
U1 O5 H5D 115(4) . .
H5C O5 H5D 122(6) . .
C2 O6 U1 136.2(3) . .
C1 O7 U1 123.9(3) . .
C4 O8 H8 109.5 . .
H11A O11 H11B 98(5) . .
O9 C1 O7 122.9(4) . .
O9 C1 C3 121.5(4) . 2_566
O7 C1 C3 115.5(3) . 2_566
O3 C2 O6 121.6(4) . .
O3 C2 C5 119.2(4) . .
O6 C2 C5 119.2(4) . .
O1 C3 C5 110.7(3) . .
O1 C3 C1 109.8(3) . 2_566
C5 C3 C1 107.0(3) . 2_566
O1 C3 C6 107.8(3) . .
C5 C3 C6 114.2(3) . .
C1 C3 C6 107.2(3) 2_566 .
O10 C4 O8 123.2(4) . .
O10 C4 C6 123.9(4) . .
O8 C4 C6 112.9(4) . .
C2 C5 C3 114.7(3) . .
C2 C5 H5A 108.6 . .
C3 C5 H5A 108.6 . .
C2 C5 H5B 108.6 . .
C3 C5 H5B 108.6 . .
H5A C5 H5B 107.6 . .
C4 C6 C3 114.6(3) . .
C4 C6 H6A 108.6 . .
C3 C6 H6A 108.6 . .
C4 C6 H6B 108.6 . .
C3 C6 H6B 108.6 . .
H6A C6 H6B 107.6 . .
H12A O12 H12B 114(5) . .
N1 C7 C7 109.1(13) . 2_657
N1 C7 H7A 109.9 . .
C7 C7 H7A 109.9 2_657 .
N1 C7 H7B 109.9 . .
C7 C7 H7B 109.9 2_657 .
H7A C7 H7B 108.3 . .
C7 N1 H1A 109.5 . .
C7 N1 H1B 109.5 . .
H1A N1 H1B 109.5 . .
C7 N1 H1C 109.5 . .
H1A N1 H1C 109.5 . .
H1B N1 H1C 109.5 . .
N2 C8 C8 108.3(15) 2_657 2_657
N2 C8 H8A 110 2_657 .
C8 C8 H8A 110 2_657 .
N2 C8 H8B 110 2_657 .
C8 C8 H8B 110 2_657 .
H8A C8 H8B 108.4 . .
C8 N2 H2A 109.5 2_657 .
C8 N2 H2B 109.5 2_657 .
H2A N2 H2B 109.5 . .
C8 N2 H2C 109.5 2_657 .
H2A N2 H2C 109.5 . .
H2B N2 H2C 109.5 . .

loop_
_geom_bond_atom_site_label_1
_geom_bond_atom_site_label_2
_geom_bond_distance
_geom_bond_site_symmetry_2
U1 O4 1.775(3) .
U1 O2 1.786(3) .
U1 O6 2.335(3) .
U1 O1 2.370(3) .
U1 O7 2.375(3) .
U1 O5 2.413(3) .
O1 C3 1.412(4) .
O3 C2 1.251(5) .
O5 H5C 0.95(2) .
O5 H5D 0.943(19) .
O6 C2 1.271(5) .
O7 C1 1.275(5) .
O8 C4 1.310(5) .
O8 H8 0.83 .
O9 C1 1.234(5) .
O10 C4 1.204(6) .
O11 H11A 0.96(2) .
O11 H11B 0.96(2) .
C1 C3 1.540(5) 2_566
C2 C5 1.503(6) .
C3 C5 1.540(5) .
C3 C6 1.557(6) .
C4 C6 1.508(5) .
C5 H5A 0.98 .
C5 H5B 0.98 .
C6 H6A 0.98 .
C6 H6B 0.98 .
O12 H12A 0.96(2) .
O12 H12B 0.96(2) .
C7 N1 1.483(16) .
C7 C7 1.51(3) 2_657
C7 H7A 0.98 .
C7 H7B 0.98 .
N1 H1A 0.9 .
N1 H1B 0.9 .
N1 H1C 0.9 .
C8 N2 1.485(16) 2_657
C8 C8 1.51(3) 2_657
C8 H8A 0.98 .
C8 H8B 0.98 .
N2 H2A 0.9 .
N2 H2B 0.9 .
N2 H2C 0.9 .
